data_4510309
loop_
_publ_author_name
'Kapustin, Eugene A.'
'Minkov, Vasily S.'
'Stare, Jernej'
'Boldyreva, Elena V.'

_publ_section_title
;
 One Hydrogen Bond---Two Ways To Build a Structure. The Role of
 N--H&#x00B7;&#x00B7;&#x00B7;O Hydrogen Bonds in Crystal Structures
 ofN,N-Dimethylglycine
;
_journal_issue 4
_journal_name_full 'Crystal Growth &amp; Design'
_journal_page_first 1851
_journal_paper_doi 10.1021/cg5000183
_journal_volume 14
_journal_year 2014
_chemical_formula_moiety 'C4 H9 N O2'
_chemical_formula_sum 'C4 H9 N O2'
_chemical_formula_weight 103.12
_chemical_name_common N,N-dimethylglycine
_chemical_name_systematic
; 
 2-(Dimethylamino)acetic acid  
;
_space_group_IT_number 14
_symmetry_cell_setting monoclinic
_symmetry_space_group_name_Hall '-P 2xab'
_symmetry_space_group_name_H-M 'P 21/b 1 1'
_audit_creation_method SHELXL-97
_cell_angle_alpha 90.679(5)
_cell_angle_beta 90.00
_cell_angle_gamma 90.00
_cell_formula_units_Z 16
_cell_length_a 11.1828(4)
_cell_length_b 9.9261(5)
_cell_length_c 18.6889(10)
_cell_measurement_reflns_used 8330
_cell_measurement_temperature 175(2)
_cell_measurement_theta_max 30.8102
_cell_measurement_theta_min 1.8174
_cell_volume 2074.35(17)
_diffrn_ambient_temperature 175(2)
_diffrn_detector_area_resol_mean 10.3457
_diffrn_measurement_device_type 'Oxford Gemini Ultra R'
_diffrn_measurement_method \w
_diffrn_radiation_monochromator graphite
_diffrn_radiation_source 'fine-focus sealed tube'
_diffrn_radiation_type MoK\a
_diffrn_radiation_wavelength 0.71073
_diffrn_reflns_av_R_equivalents 0.0511
_diffrn_reflns_av_sigmaI/netI 0.0256
_diffrn_reflns_limit_h_max 13
_diffrn_reflns_limit_h_min -13
_diffrn_reflns_limit_k_max 12
_diffrn_reflns_limit_k_min -12
_diffrn_reflns_limit_l_max 23
_diffrn_reflns_limit_l_min -23
_diffrn_reflns_number 31987
_diffrn_reflns_theta_max 26.37
_diffrn_reflns_theta_min 2.12
_exptl_absorpt_coefficient_mu 0.105
_exptl_absorpt_correction_T_max 0.981
_exptl_absorpt_correction_T_min 0.91277
_exptl_absorpt_correction_type multi-scan
_exptl_absorpt_process_details 'CrysAlis RED; Oxford Diffraction, 2008'
_exptl_crystal_colour colourless
_exptl_crystal_density_diffrn 1.321
_exptl_crystal_density_method 'not measured'
_exptl_crystal_description 'square pyramid'
_exptl_crystal_F_000 896
_exptl_crystal_size_max 0.32
_exptl_crystal_size_mid 0.25
_exptl_crystal_size_min 0.18
_reflns_number_gt 3740
_reflns_number_total 4246
_reflns_threshold_expression >2sigma(I)
_cod_data_source_file cg5000183_si_002.cif
_cod_data_source_block DMG-I-175K_DFT
_cod_database_code 4510309

loop_
_symmetry_equiv_pos_as_xyz
'x, y, z'
'x+1/2, -y+1/2, -z'
'-x, -y, -z'
'-x-1/2, y-1/2, z'

loop_
_atom_site_label
_atom_site_type_symbol
_atom_site_fract_x
_atom_site_fract_y
_atom_site_fract_z
_atom_site_U_iso_or_equiv
_atom_site_adp_type
O2D O 0.57850(17) 0.4693(2) 0.16348(11) 0.0406(5) Uani
O1D O 0.71014(18) 0.4322(2) 0.07599(12) 0.0442(6) Uani
N1D N 0.56185(19) 0.2655(2) 0.00105(12) 0.0250(5) Uani
H1D H 0.62113 0.32303 0.96939 0.030 Uiso
C2D C 0.5126(2) 0.3483(3) 0.06122(14) 0.0265(6) Uani
H2DA H 0.46077 0.27912 0.09482 0.032 Uiso
H2DB H 0.44975 0.42257 0.03917 0.032 Uiso
C1D C 0.6101(2) 0.4225(3) 0.10366(15) 0.0285(6) Uani
C3D C 0.4641(3) 0.2190(3) -0.04739(16) 0.0334(6) Uani
H3DA H 0.42585 0.30724 0.92618 0.050 Uiso
H3DB H 0.39634 0.16680 0.98449 0.050 Uiso
H3DC H 0.50285 0.14960 0.91280 0.050 Uiso
C4D C 0.6299(2) 0.1483(3) 0.02855(16) 0.0324(6) Uani
H4DA H 0.56837 0.08608 0.05966 0.049 Uiso
H4DB H 0.70334 0.18562 0.06188 0.049 Uiso
H4DC H 0.66485 0.08980 0.98310 0.049 Uiso
O2B O 0.07900(17) 0.4567(3) 0.33641(11) 0.0442(6) Uani
O1B O 0.21062(18) 0.4264(2) 0.42371(12) 0.0445(6) Uani
N1B N 0.06182(19) 0.2657(2) 0.50004(12) 0.0257(5) Uani
H1B H 0.12123 0.32499 0.53142 0.031 Uiso
C2B C 0.0126(2) 0.3448(3) 0.43947(14) 0.0264(6) Uani
H2BA H 0.95067 0.42132 0.46120 0.032 Uiso
H2BB H 0.96002 0.27389 0.40643 0.032 Uiso
C3B C -0.0361(3) 0.2223(3) 0.54874(16) 0.0350(6) Uani
H3BA H 0.89605 0.16829 0.51712 0.052 Uiso
H3BB H 0.92574 0.31223 0.57473 0.052 Uiso
H3BC H 1.00254 0.15530 0.58887 0.052 Uiso
C1B C 0.1107(2) 0.4147(3) 0.39637(15) 0.0292(6) Uani
C4B C 0.1302(2) 0.1463(3) 0.47310(16) 0.0316(6) Uani
H4BA H 0.20190 0.18138 0.43825 0.047 Uiso
H4BB H 0.06797 0.08069 0.44372 0.047 Uiso
H4BC H 0.16737 0.09268 0.51889 0.047 Uiso
N1C N 0.13231(19) 0.5587(2) 0.72818(12) 0.0283(5) Uani
H1C H 0.05774 0.54736 0.69158 0.034 Uiso
O2C O 0.36991(18) 0.4231(2) 0.61819(12) 0.0419(5) Uani
O1C O 0.17192(19) 0.3899(2) 0.61331(11) 0.0425(5) Uani
C1C C 0.2647(2) 0.4472(3) 0.63542(14) 0.0285(6) Uani
C2C C 0.2488(2) 0.5625(3) 0.68948(15) 0.0275(6) Uani
H2CA H 0.31967 0.55997 0.73032 0.033 Uiso
H2CB H 0.25410 0.65882 0.66069 0.033 Uiso
C4C C 0.1268(3) 0.4418(3) 0.77747(16) 0.0359(7) Uani
H4CA H 0.13680 0.34962 0.74514 0.054 Uiso
H4CB H 0.03935 0.44276 0.80443 0.054 Uiso
H4CC H 0.19927 0.45318 0.81691 0.054 Uiso
C3C C 0.1113(3) 0.6870(3) 0.76785(17) 0.0378(7) Uani
H3CA H 0.17879 0.69713 0.81029 0.057 Uiso
H3CB H 0.02167 0.68392 0.79161 0.057 Uiso
H3CC H 0.11707 0.77090 0.73025 0.057 Uiso
N1A N 0.36703(19) 0.4522(2) 0.22748(12) 0.0273(5) Uani
H1A H 0.44208 0.46482 0.19143 0.033 Uiso
O2A O 0.13040(18) 0.5822(2) 0.11696(12) 0.0405(5) Uani
O1A O 0.32790(19) 0.6164(2) 0.11293(11) 0.0407(5) Uani
C1A C 0.2354(2) 0.5592(3) 0.13442(14) 0.0282(6) Uani
C2A C 0.2517(2) 0.4450(3) 0.18765(14) 0.0271(6) Uani
H2AA H 0.17979 0.44607 0.22787 0.033 Uiso
H2AB H 0.24888 0.34814 0.15803 0.033 Uiso
C4A C 0.3694(3) 0.5686(3) 0.27822(16) 0.0360(7) Uani
H4AA H 0.29686 0.55492 0.31725 0.054 Uiso
H4AB H 0.35754 0.66083 0.24733 0.054 Uiso
H4AC H 0.45657 0.56978 0.30547 0.054 Uiso
C3A C 0.3899(3) 0.3244(3) 0.26581(17) 0.0406(7) Uani
H3AA H 0.38648 0.24038 0.22709 0.061 Uiso
H3AB H 0.32189 0.31299 0.30774 0.061 Uiso
H3AC H 0.47907 0.33020 0.29012 0.061 Uiso

loop_
_atom_type_symbol
_atom_type_description
_atom_type_scat_dispersion_real
_atom_type_scat_dispersion_imag
_atom_type_scat_source
C C 0.0033 0.0016 'International Tables Vol C Tables 4.2.6.8 and 6.1.1.4'
H H 0.0000 0.0000 'International Tables Vol C Tables 4.2.6.8 and 6.1.1.4'
N N 0.0061 0.0033 'International Tables Vol C Tables 4.2.6.8 and 6.1.1.4'
O O 0.0106 0.0060 'International Tables Vol C Tables 4.2.6.8 and 6.1.1.4'
